data_4516915
loop_
_publ_author_name
'Langis-Barsetti, Sophie'
'Maris, Thierry'
'Wuest, James D.'

_publ_section_title
;
 Synthesis of Salts of 1,2,5,6- and 1,4,5,8-Naphthalenetetramine.
;
_journal_issue 9
_journal_name_full 'ACS omega'
_journal_page_first 6023
_journal_page_last 6030
_journal_paper_doi 10.1021/acsomega.7b01055
_journal_volume 2
_journal_year 2017
_chemical_formula_moiety 'C24 H20 N4 O8 S2, C4 H8 O'
_chemical_formula_sum 'C28 H28 N4 O9 S2'
_chemical_formula_weight 628.66
_space_group_crystal_system triclinic
_space_group_IT_number 2
_space_group_name_Hall '-P 1'
_space_group_name_H-M_alt 'P -1'
_atom_sites_solution_hydrogens mixed
_atom_sites_solution_primary dual
_audit_creation_date 2017-02-07
_audit_creation_method
;
Olex2 1.2
(compiled 2017.01.04 svn.r3372 for OlexSys, GUI svn.r5292)
;
_cell_angle_alpha 81.895(2)
_cell_angle_beta 84.293(2)
_cell_angle_gamma 76.469(2)
_cell_formula_units_Z 2
_cell_length_a 9.2281(3)
_cell_length_b 10.7423(4)
_cell_length_c 15.1969(5)
_cell_measurement_reflns_used 9876
_cell_measurement_temperature 150
_cell_measurement_theta_max 60.708
_cell_measurement_theta_min 2.562
_cell_volume 1446.58(9)
_computing_cell_refinement
'SAINT (2013) V8.37A; Integration Software for Single Crystal Data. Bruker AXS Inc., Madison, WI 53719-1173.'
_computing_data_collection
;
APEX 2 (2013) Bruker AXS Inc., Madison, WI 53719-1173.
;
_computing_data_reduction
'SAINT (2013) V8.37A; Integration Software for Single Crystal Data. Bruker AXS Inc., Madison, WI 53719-1173.'
_computing_molecular_graphics 'Olex2 (Dolomanov et al., 2009)'
_computing_publication_material 'Olex2 (Dolomanov et al., 2009)'
_computing_structure_refinement 'XL (Sheldrick, 2008)'
_computing_structure_solution 'XT (Sheldrick, 2015)'
_diffrn_ambient_temperature 150
_diffrn_detector 'CMOS Area detector'
_diffrn_detector_area_resol_mean 10.24
_diffrn_detector_type 'Bruker Photon 100 CMOS Detector'
_diffrn_measured_fraction_theta_full 0.999
_diffrn_measured_fraction_theta_max 0.997
_diffrn_measurement_device 'k-geometry diffractometer'
_diffrn_measurement_device_type 'Bruker Venture Metaljet'
_diffrn_measurement_method '\w and \f scans'
_diffrn_radiation_collimation 'Focusing mirrors'
_diffrn_radiation_monochromator 'Helios MX Mirror Optics'
_diffrn_radiation_probe x-ray
_diffrn_radiation_type GaK\a
_diffrn_radiation_wavelength 1.34139
_diffrn_reflns_av_R_equivalents 0.0329
_diffrn_reflns_av_unetI/netI 0.0243
_diffrn_reflns_Laue_measured_fraction_full 0.999
_diffrn_reflns_Laue_measured_fraction_max 0.997
_diffrn_reflns_limit_h_max 11
_diffrn_reflns_limit_h_min -11
_diffrn_reflns_limit_k_max 13
_diffrn_reflns_limit_k_min -13
_diffrn_reflns_limit_l_max 19
_diffrn_reflns_limit_l_min -19
_diffrn_reflns_number 34834
_diffrn_reflns_point_group_measured_fraction_full 0.999
_diffrn_reflns_point_group_measured_fraction_max 0.997
_diffrn_reflns_theta_full 53.594
_diffrn_reflns_theta_max 60.677
_diffrn_reflns_theta_min 2.561
_diffrn_source 'Metal Jet'
_diffrn_source_target Ga
_diffrn_source_type 'Gallium Liquid Metal Jet Source'
_diffrn_standards_number 0
_exptl_absorpt_coefficient_mu 1.425
_exptl_absorpt_correction_T_max 0.7519
_exptl_absorpt_correction_T_min 0.6496
_exptl_absorpt_correction_type multi-scan
_exptl_absorpt_process_details
;
SADABS-2016/2 (Bruker,2016/2) was used for absorption correction. 
wR2(int) was 0.1297 before and 0.0483 after correction. 
The Ratio of minimum to maximum transmission is 0.7969. 
The \l/2 correction factor is Not present.
;
_exptl_crystal_colour 'clear light colourless'
_exptl_crystal_colour_lustre clear
_exptl_crystal_colour_modifier light
_exptl_crystal_colour_primary colourless
_exptl_crystal_density_diffrn 1.443
_exptl_crystal_description needle
_exptl_crystal_F_000 656
_exptl_crystal_recrystallization_method 'crystallized from THF'
_exptl_crystal_size_max 0.27
_exptl_crystal_size_mid 0.07
_exptl_crystal_size_min 0.05
_refine_diff_density_max 0.390
_refine_diff_density_min -0.373
_refine_diff_density_rms 0.063
_refine_ls_extinction_coef 0.0088(5)
_refine_ls_extinction_expression Fc^*^=kFc[1+0.001xFc^2^\l^3^/sin(2\q)]^-1/4^
_refine_ls_extinction_method 'SHELXL-2014/7 (Sheldrick 2014'
_refine_ls_goodness_of_fit_ref 1.044
_refine_ls_hydrogen_treatment mixed
_refine_ls_matrix_type full
_refine_ls_number_parameters 399
_refine_ls_number_reflns 6621
_refine_ls_number_restraints 0
_refine_ls_restrained_S_all 1.044
_refine_ls_R_factor_all 0.0416
_refine_ls_R_factor_gt 0.0355
_refine_ls_shift/su_max 0.001
_refine_ls_shift/su_mean 0.000
_refine_ls_structure_factor_coef Fsqd
_refine_ls_weighting_details 'w=1/[\s^2^(Fo^2^)+(0.0445P)^2^+0.7229P] where P=(Fo^2^+2Fc^2^)/3'
_refine_ls_weighting_scheme calc
_refine_ls_wR_factor_gt 0.0896
_refine_ls_wR_factor_ref 0.0935
_reflns_Friedel_coverage 0.000
_reflns_number_gt 5826
_reflns_number_total 6621
_reflns_threshold_expression 'I > 2\s(I)'
_cod_data_source_file ao7b01055_si_004.cif
_cod_data_source_block jw1892
_cod_depositor_comments
;
The following automatic conversions were performed:

data item '_diffrn_radiation_probe' value 'X-ray' was changed to
'x-ray' in accordance with the
/home/saulius/struct/COD-crude-data/automatic-downloads/DataCite-retrospective/ACS/depositions/lib/dictionaries/cif_core.dic
dictionary named 'cif_core.dic' version 2.4.2 last updated on
2011-04-26.

Automatic conversion script
Id: cif_fix_values 6909 2019-04-08 15:41:33Z antanas 
;
_cod_database_code 4516915
_shelx_shelxl_version_number 2014/7
_shelx_space_group_comment
;
The symmetry employed for this shelxl refinement is uniquely defined
by the following loop, which should always be used as a source of
symmetry information in preference to the above space-group names.
They are only intended as comments.
;
_shelx_estimated_absorpt_t_max 0.932
_shelx_estimated_absorpt_t_min 0.700
_olex2_refinement_description
;
1. Fixed Uiso
 At 1.2 times of:
  All C(H) groups, All C(H,H) groups
 At 1.5 times of:
  All C(H,H,H) groups
2.a Secondary CH2 refined with riding coordinates:
 C25(H25A,H25B), C26(H26A,H26B), C27(H27A,H27B), C28(H28A,H28B)
2.b Aromatic/amide H refined with riding coordinates:
 C4(H4), C8(H8), C9(H9), C10(H10), C12(H12), C13(H13), C15(H15), C16(H16),
 C19(H19), C20(H20), C22(H22), C23(H23)
2.c Idealised Me refined as rotating group:
 C17(H17A,H17B,H17C), C24(H24A,H24B,H24C)
;
_olex2_date_sample_data_collection 2017-02-06
_olex2_date_sample_submission 2017-02-06
_olex2_exptl_crystal_mounting_method 'mounted on a Cryoloop'
_olex2_submission_original_sample_id 'SLB-1-2A '
_olex2_submission_special_instructions 'No special instructions were received'

loop_
_space_group_symop_operation_xyz
'x, y, z'
'-x, -y, -z'

loop_
_atom_site_label
_atom_site_type_symbol
_atom_site_fract_x
_atom_site_fract_y
_atom_site_fract_z
_atom_site_U_iso_or_equiv
_atom_site_adp_type
_atom_site_occupancy
_atom_site_site_symmetry_order
_atom_site_calc_flag
_atom_site_refinement_flags_posn
S1 S 0.39958(4) 0.12630(3) 0.66501(2) 0.02100(9) Uani 1 1 d .
N1 N 0.37664(13) 0.28281(11) 0.63185(8) 0.0209(2) Uani 1 1 d .
C1 C 0.44681(15) 0.31796(12) 0.54633(9) 0.0196(3) Uani 1 1 d .
O1 O 0.33078(12) 0.11706(11) 0.75359(7) 0.0306(2) Uani 1 1 d .
S2 S 0.44815(4) 0.53543(3) 0.18185(2) 0.02133(9) Uani 1 1 d .
C2 C 0.36851(15) 0.33272(12) 0.46780(9) 0.0188(3) Uani 1 1 d .
O2 O 0.34801(12) 0.07296(10) 0.59613(7) 0.0283(2) Uani 1 1 d .
N2 N 0.46419(14) 0.38201(12) 0.22104(8) 0.0234(2) Uani 1 1 d .
C3 C 0.21557(15) 0.32797(13) 0.46513(9) 0.0207(3) Uani 1 1 d .
O3 O 0.46301(12) 0.60133(10) 0.25543(7) 0.0267(2) Uani 1 1 d .
N3 N 0.16849(16) 0.31737(13) 0.22739(8) 0.0301(3) Uani 1 1 d .
N4 N 0.10796(13) 0.34303(12) 0.54352(8) 0.0243(2) Uani 1 1 d .
O4 O 0.55089(12) 0.53660(11) 0.10544(7) 0.0305(2) Uani 1 1 d .
C4 C 0.15448(15) 0.32200(13) 0.38854(9) 0.0229(3) Uani 1 1 d .
H4 H 0.0544 0.3127 0.3901 0.028 Uiso 1 1 calc R
C5 C 0.24018(16) 0.32963(13) 0.30710(9) 0.0229(3) Uani 1 1 d .
O5 O 0.24954(15) 0.27516(12) 0.16432(7) 0.0403(3) Uani 1 1 d .
O6 O 0.03218(14) 0.34631(13) 0.22969(9) 0.0438(3) Uani 1 1 d .
C6 C 0.38200(15) 0.35225(13) 0.30218(9) 0.0212(3) Uani 1 1 d .
C7 C 0.44968(15) 0.34984(12) 0.38333(9) 0.0202(3) Uani 1 1 d .
O7 O 0.02674(13) 0.26633(12) 0.56084(8) 0.0381(3) Uani 1 1 d .
C8 C 0.60044(15) 0.36075(13) 0.38058(9) 0.0230(3) Uani 1 1 d .
H8 H 0.6547 0.3723 0.3247 0.028 Uiso 1 1 calc R
O8 O 0.09989(12) 0.43651(10) 0.58298(7) 0.0302(2) Uani 1 1 d .
C9 C 0.66818(15) 0.35488(14) 0.45723(10) 0.0240(3) Uani 1 1 d .
H9 H 0.7676 0.3663 0.4544 0.029 Uiso 1 1 calc R
C10 C 0.59184(15) 0.33199(13) 0.54039(9) 0.0221(3) Uani 1 1 d .
H10 H 0.6411 0.3261 0.5933 0.026 Uiso 1 1 calc R
C11 C 0.59271(15) 0.06323(13) 0.66902(9) 0.0213(3) Uani 1 1 d .
C12 C 0.66330(17) 0.06649(15) 0.74525(10) 0.0284(3) Uani 1 1 d .
H12 H 0.6070 0.0971 0.7967 0.034 Uiso 1 1 calc R
C13 C 0.81700(19) 0.02425(16) 0.74461(11) 0.0334(3) Uani 1 1 d .
H13 H 0.8659 0.0251 0.7966 0.040 Uiso 1 1 calc R
C14 C 0.90138(17) -0.01948(15) 0.66927(11) 0.0309(3) Uani 1 1 d .
C15 C 0.82773(17) -0.02129(14) 0.59402(10) 0.0284(3) Uani 1 1 d .
H15 H 0.8841 -0.0510 0.5423 0.034 Uiso 1 1 calc R
C16 C 0.67376(17) 0.01941(13) 0.59301(9) 0.0246(3) Uani 1 1 d .
H16 H 0.6246 0.0174 0.5414 0.030 Uiso 1 1 calc R
C17 C 1.06831(19) -0.0662(2) 0.66995(15) 0.0476(5) Uani 1 1 d .
H17A H 1.1113 0.0002 0.6888 0.071 Uiso 1 1 calc GR
H17B H 1.1101 -0.0838 0.6100 0.071 Uiso 1 1 calc GR
H17C H 1.0922 -0.1454 0.7115 0.071 Uiso 1 1 calc GR
C18 C 0.26524(15) 0.59231(13) 0.14888(9) 0.0210(3) Uani 1 1 d .
C19 C 0.15162(17) 0.64814(14) 0.20833(9) 0.0253(3) Uani 1 1 d .
H19 H 0.1730 0.6595 0.2662 0.030 Uiso 1 1 calc R
C20 C 0.00727(17) 0.68672(15) 0.18165(10) 0.0289(3) Uani 1 1 d .
H20 H -0.0708 0.7250 0.2217 0.035 Uiso 1 1 calc R
C21 C -0.02593(17) 0.67036(14) 0.09670(10) 0.0261(3) Uani 1 1 d .
C22 C 0.09056(17) 0.61511(15) 0.03861(9) 0.0268(3) Uani 1 1 d .
H22 H 0.0696 0.6045 -0.0195 0.032 Uiso 1 1 calc R
C23 C 0.23579(17) 0.57550(14) 0.06375(9) 0.0251(3) Uani 1 1 d .
H23 H 0.3140 0.5375 0.0237 0.030 Uiso 1 1 calc R
C24 C -0.18348(18) 0.71007(17) 0.06862(12) 0.0368(4) Uani 1 1 d .
H24A H -0.2315 0.6367 0.0824 0.055 Uiso 1 1 calc GR
H24B H -0.1823 0.7382 0.0044 0.055 Uiso 1 1 calc GR
H24C H -0.2394 0.7812 0.1008 0.055 Uiso 1 1 calc GR
O9 O 0.58988(14) 0.22729(13) 0.08949(9) 0.0441(3) Uani 1 1 d .
C25 C 0.5701(2) 0.1380(2) 0.03352(13) 0.0473(5) Uani 1 1 d .
H25A H 0.5026 0.1816 -0.0137 0.057 Uiso 1 1 calc R
H25B H 0.5279 0.0680 0.0684 0.057 Uiso 1 1 calc R
C26 C 0.7253(2) 0.08544(17) -0.00610(12) 0.0450(5) Uani 1 1 d .
H26A H 0.7527 0.1441 -0.0581 0.054 Uiso 1 1 calc R
H26B H 0.7339 -0.0010 -0.0245 0.054 Uiso 1 1 calc R
C27 C 0.8218(2) 0.07843(17) 0.07051(13) 0.0427(4) Uani 1 1 d .
H27A H 0.9177 0.1019 0.0486 0.051 Uiso 1 1 calc R
H27B H 0.8427 -0.0093 0.1037 0.051 Uiso 1 1 calc R
C28 C 0.72813(19) 0.17617(17) 0.12888(11) 0.0349(4) Uani 1 1 d .
H28A H 0.7110 0.1338 0.1900 0.042 Uiso 1 1 calc R
H28B H 0.7802 0.2460 0.1322 0.042 Uiso 1 1 calc R
H1 H 0.401(2) 0.3179(19) 0.6720(14) 0.038(5) Uiso 1 1 d .
H2 H 0.470(2) 0.335(2) 0.1806(14) 0.041(5) Uiso 1 1 d .

loop_
_atom_site_aniso_label
_atom_site_aniso_U_11
_atom_site_aniso_U_22
_atom_site_aniso_U_33
_atom_site_aniso_U_23
_atom_site_aniso_U_13
_atom_site_aniso_U_12
S1 0.02103(17) 0.02438(17) 0.01819(16) -0.00300(12) 0.00002(12) -0.00664(12)
N1 0.0225(6) 0.0229(6) 0.0173(5) -0.0045(4) -0.0015(4) -0.0036(4)
C1 0.0212(6) 0.0181(6) 0.0191(6) -0.0039(5) -0.0005(5) -0.0029(5)
O1 0.0305(6) 0.0363(6) 0.0227(5) -0.0003(4) 0.0051(4) -0.0077(5)
S2 0.02294(17) 0.02585(18) 0.01669(16) -0.00485(12) 0.00177(12) -0.00839(13)
C2 0.0186(6) 0.0166(6) 0.0208(6) -0.0036(5) -0.0014(5) -0.0022(5)
O2 0.0278(5) 0.0320(5) 0.0293(5) -0.0077(4) -0.0037(4) -0.0124(4)
N2 0.0282(6) 0.0239(6) 0.0177(5) -0.0070(5) 0.0017(5) -0.0039(5)
C3 0.0198(6) 0.0192(6) 0.0221(6) -0.0025(5) -0.0003(5) -0.0027(5)
O3 0.0302(5) 0.0289(5) 0.0239(5) -0.0077(4) -0.0031(4) -0.0096(4)
N3 0.0391(8) 0.0298(7) 0.0258(6) 0.0003(5) -0.0101(5) -0.0155(6)
N4 0.0186(6) 0.0283(6) 0.0243(6) -0.0023(5) -0.0011(4) -0.0022(5)
O4 0.0278(5) 0.0420(6) 0.0232(5) -0.0054(4) 0.0063(4) -0.0132(5)
C4 0.0204(7) 0.0210(6) 0.0277(7) -0.0016(5) -0.0041(5) -0.0051(5)
C5 0.0274(7) 0.0209(6) 0.0215(6) -0.0023(5) -0.0063(5) -0.0060(5)
O5 0.0568(8) 0.0469(7) 0.0256(6) -0.0110(5) -0.0032(5) -0.0245(6)
O6 0.0381(7) 0.0572(8) 0.0413(7) -0.0020(6) -0.0186(5) -0.0166(6)
C6 0.0242(7) 0.0184(6) 0.0199(6) -0.0037(5) -0.0008(5) -0.0023(5)
C7 0.0210(6) 0.0179(6) 0.0206(6) -0.0034(5) -0.0011(5) -0.0015(5)
O7 0.0311(6) 0.0458(7) 0.0404(6) -0.0057(5) 0.0085(5) -0.0190(5)
C8 0.0197(7) 0.0244(7) 0.0233(6) -0.0027(5) 0.0015(5) -0.0029(5)
O8 0.0269(5) 0.0319(6) 0.0296(5) -0.0098(4) 0.0003(4) 0.0006(4)
C9 0.0176(6) 0.0258(7) 0.0284(7) -0.0030(5) -0.0017(5) -0.0047(5)
C10 0.0220(7) 0.0219(6) 0.0223(6) -0.0038(5) -0.0040(5) -0.0032(5)
C11 0.0224(7) 0.0198(6) 0.0219(6) -0.0020(5) -0.0021(5) -0.0052(5)
C12 0.0313(8) 0.0317(8) 0.0220(7) -0.0042(6) -0.0049(6) -0.0047(6)
C13 0.0339(8) 0.0352(8) 0.0325(8) 0.0007(6) -0.0131(6) -0.0090(7)
C14 0.0248(7) 0.0243(7) 0.0422(9) 0.0051(6) -0.0034(6) -0.0075(6)
C15 0.0282(8) 0.0231(7) 0.0315(7) -0.0032(6) 0.0049(6) -0.0040(6)
C16 0.0281(7) 0.0222(7) 0.0241(7) -0.0053(5) -0.0012(5) -0.0054(5)
C17 0.0253(9) 0.0509(11) 0.0624(12) 0.0080(9) -0.0059(8) -0.0077(8)
C18 0.0242(7) 0.0212(6) 0.0188(6) -0.0028(5) 0.0002(5) -0.0082(5)
C19 0.0290(7) 0.0283(7) 0.0190(6) -0.0068(5) 0.0007(5) -0.0057(6)
C20 0.0276(7) 0.0324(8) 0.0264(7) -0.0092(6) 0.0020(6) -0.0041(6)
C21 0.0279(7) 0.0242(7) 0.0285(7) -0.0032(5) -0.0035(6) -0.0095(6)
C22 0.0330(8) 0.0316(8) 0.0198(6) -0.0042(5) -0.0033(6) -0.0141(6)
C23 0.0286(7) 0.0297(7) 0.0188(6) -0.0055(5) 0.0022(5) -0.0103(6)
C24 0.0297(8) 0.0422(9) 0.0412(9) -0.0108(7) -0.0079(7) -0.0080(7)
O9 0.0392(7) 0.0492(7) 0.0431(7) -0.0245(6) -0.0072(5) 0.0046(6)
C25 0.0501(11) 0.0525(11) 0.0444(10) -0.0204(9) -0.0085(8) -0.0112(9)
C26 0.0689(13) 0.0290(8) 0.0338(9) -0.0092(7) 0.0073(8) -0.0059(8)
C27 0.0400(10) 0.0328(9) 0.0503(10) -0.0057(8) 0.0048(8) -0.0015(7)
C28 0.0361(9) 0.0373(9) 0.0312(8) -0.0048(7) -0.0036(7) -0.0073(7)

loop_
_atom_type_symbol
_atom_type_description
_atom_type_scat_dispersion_real
_atom_type_scat_dispersion_imag
_atom_type_scat_source
C C 0.0140 0.0070 'International Tables Vol C Tables 4.2.6.8 and 6.1.1.4'
H H 0.0000 0.0000 'International Tables Vol C Tables 4.2.6.8 and 6.1.1.4'
N N 0.0250 0.0140 'International Tables Vol C Tables 4.2.6.8 and 6.1.1.4'
O O 0.0390 0.0250 'International Tables Vol C Tables 4.2.6.8 and 6.1.1.4'
S S 0.2920 0.4250 'International Tables Vol C Tables 4.2.6.8 and 6.1.1.4'

loop_
_geom_angle_atom_site_label_1
_geom_angle_atom_site_label_2
_geom_angle_atom_site_label_3
_geom_angle
N1 S1 C11 106.80(6)
O1 S1 N1 105.33(6)
O1 S1 C11 108.99(7)
O2 S1 N1 106.07(6)
O2 S1 O1 120.72(7)
O2 S1 C11 108.10(6)
S1 N1 H1 108.7(14)
C1 N1 S1 116.19(9)
C1 N1 H1 112.5(14)
C2 C1 N1 120.10(12)
C10 C1 N1 119.49(12)
C10 C1 C2 120.35(12)
N2 S2 C18 106.54(6)
O3 S2 N2 106.77(6)
O3 S2 C18 107.72(6)
O4 S2 N2 105.48(6)
O4 S2 O3 120.05(7)
O4 S2 C18 109.49(6)
C1 C2 C3 125.87(12)
C1 C2 C7 118.04(12)
C3 C2 C7 116.06(12)
S2 N2 H2 112.3(14)
C6 N2 S2 117.76(9)
C6 N2 H2 118.0(14)
C2 C3 N4 122.44(12)
C4 C3 C2 122.70(12)
C4 C3 N4 114.56(12)
O5 N3 C5 117.76(13)
O6 N3 C5 117.67(13)
O6 N3 O5 124.52(13)
O7 N4 C3 117.74(12)
O7 N4 O8 124.76(12)
O8 N4 C3 117.32(12)
C3 C4 H4 120.2
C3 C4 C5 119.62(13)
C5 C4 H4 120.2
C4 C5 N3 116.54(13)
C6 C5 N3 122.07(13)
C6 C5 C4 121.35(13)
N2 C6 C7 117.46(12)
C5 C6 N2 123.90(12)
C5 C6 C7 118.60(12)
C6 C7 C2 120.80(12)
C8 C7 C2 119.31(12)
C8 C7 C6 119.86(12)
C7 C8 H8 119.6
C9 C8 C7 120.73(13)
C9 C8 H8 119.6
C8 C9 H9 119.8
C8 C9 C10 120.37(13)
C10 C9 H9 119.8
C1 C10 C9 120.93(13)
C1 C10 H10 119.5
C9 C10 H10 119.5
C12 C11 S1 119.87(11)
C16 C11 S1 118.71(11)
C16 C11 C12 121.25(13)
C11 C12 H12 120.6
C13 C12 C11 118.78(14)
C13 C12 H12 120.6
C12 C13 H13 119.3
C12 C13 C14 121.30(14)
C14 C13 H13 119.3
C13 C14 C17 120.64(16)
C15 C14 C13 118.59(14)
C15 C14 C17 120.76(16)
C14 C15 H15 119.3
C16 C15 C14 121.35(14)
C16 C15 H15 119.3
C11 C16 H16 120.6
C15 C16 C11 118.71(14)
C15 C16 H16 120.6
C14 C17 H17A 109.5
C14 C17 H17B 109.5
C14 C17 H17C 109.5
H17A C17 H17B 109.5
H17A C17 H17C 109.5
H17B C17 H17C 109.5
C19 C18 S2 120.28(10)
C23 C18 S2 118.41(11)
C23 C18 C19 121.27(13)
C18 C19 H19 120.6
C20 C19 C18 118.87(13)
C20 C19 H19 120.6
C19 C20 H20 119.4
C19 C20 C21 121.17(13)
C21 C20 H20 119.4
C20 C21 C24 120.98(14)
C22 C21 C20 118.49(14)
C22 C21 C24 120.53(13)
C21 C22 H22 119.3
C23 C22 C21 121.45(13)
C23 C22 H22 119.3
C18 C23 H23 120.6
C22 C23 C18 118.75(13)
C22 C23 H23 120.6
C21 C24 H24A 109.5
C21 C24 H24B 109.5
C21 C24 H24C 109.5
H24A C24 H24B 109.5
H24A C24 H24C 109.5
H24B C24 H24C 109.5
C28 O9 C25 107.64(13)
O9 C25 H25A 110.9
O9 C25 H25B 110.9
O9 C25 C26 104.39(16)
H25A C25 H25B 108.9
C26 C25 H25A 110.9
C26 C25 H25B 110.9
C25 C26 H26A 111.2
C25 C26 H26B 111.2
C25 C26 C27 102.62(14)
H26A C26 H26B 109.2
C27 C26 H26A 111.2
C27 C26 H26B 111.2
C26 C27 H27A 111.0
C26 C27 H27B 111.0
C26 C27 C28 103.98(14)
H27A C27 H27B 109.0
C28 C27 H27A 111.0
C28 C27 H27B 111.0
O9 C28 C27 107.28(14)
O9 C28 H28A 110.3
O9 C28 H28B 110.3
C27 C28 H28A 110.3
C27 C28 H28B 110.3
H28A C28 H28B 108.5

loop_
_geom_bond_atom_site_label_1
_geom_bond_atom_site_label_2
_geom_bond_distance
S1 N1 1.6556(12)
S1 O1 1.4307(10)
S1 O2 1.4305(10)
S1 C11 1.7561(14)
N1 C1 1.4351(17)
N1 H1 0.83(2)
C1 C2 1.4269(18)
C1 C10 1.374(2)
S2 N2 1.6491(12)
S2 O3 1.4386(10)
S2 O4 1.4248(10)
S2 C18 1.7529(14)
C2 C3 1.4289(19)
C2 C7 1.4316(18)
N2 C6 1.4192(17)
N2 H2 0.84(2)
C3 N4 1.4749(17)
C3 C4 1.3583(19)
N3 C5 1.4721(18)
N3 O5 1.2268(18)
N3 O6 1.2213(19)
N4 O7 1.2241(17)
N4 O8 1.2245(16)
C4 H4 0.9500
C4 C5 1.404(2)
C5 C6 1.379(2)
C6 C7 1.4312(18)
C7 C8 1.4193(19)
C8 H8 0.9500
C8 C9 1.363(2)
C9 H9 0.9500
C9 C10 1.4036(19)
C10 H10 0.9500
C11 C12 1.3928(19)
C11 C16 1.3900(19)
C12 H12 0.9500
C12 C13 1.384(2)
C13 H13 0.9500
C13 C14 1.393(2)
C14 C15 1.392(2)
C14 C17 1.505(2)
C15 H15 0.9500
C15 C16 1.386(2)
C16 H16 0.9500
C17 H17A 0.9800
C17 H17B 0.9800
C17 H17C 0.9800
C18 C19 1.3949(19)
C18 C23 1.3924(19)
C19 H19 0.9500
C19 C20 1.383(2)
C20 H20 0.9500
C20 C21 1.400(2)
C21 C22 1.396(2)
C21 C24 1.503(2)
C22 H22 0.9500
C22 C23 1.383(2)
C23 H23 0.9500
C24 H24A 0.9800
C24 H24B 0.9800
C24 H24C 0.9800
O9 C25 1.422(2)
O9 C28 1.421(2)
C25 H25A 0.9900
C25 H25B 0.9900
C25 C26 1.509(3)
C26 H26A 0.9900
C26 H26B 0.9900
C26 C27 1.518(3)
C27 H27A 0.9900
C27 H27B 0.9900
C27 C28 1.524(2)
C28 H28A 0.9900
C28 H28B 0.9900

loop_
_geom_hbond_atom_site_label_D
_geom_hbond_atom_site_label_H
_geom_hbond_atom_site_label_A
_geom_hbond_distance_DH
_geom_hbond_distance_HA
_geom_hbond_distance_DA
_geom_hbond_angle_DHA
_geom_hbond_site_symmetry_A
C10 H10 O3 0.95 2.56 3.2469(17) 129.8 2_666
C16 H16 O2 0.95 2.39 3.2092(17) 143.9 2_656
C23 H23 O4 0.95 2.35 3.2700(17) 162.5 2_665
N1 H1 O3 0.83(2) 2.15(2) 2.9394(16) 158.8(19) 2_666
N2 H2 O5 0.84(2) 2.32(2) 2.7689(17) 114.4(17) .
N2 H2 O9 0.84(2) 2.01(2) 2.7709(16) 150.8(19) .

loop_
_geom_torsion_atom_site_label_1
_geom_torsion_atom_site_label_2
_geom_torsion_atom_site_label_3
_geom_torsion_atom_site_label_4
_geom_torsion
S1 N1 C1 C2 89.16(13)
S1 N1 C1 C10 -88.16(14)
S1 C11 C12 C13 -175.66(12)
S1 C11 C16 C15 175.19(11)
N1 S1 C11 C12 85.85(13)
N1 S1 C11 C16 -89.53(12)
N1 C1 C2 C3 6.5(2)
N1 C1 C2 C7 -171.35(11)
N1 C1 C10 C9 174.24(12)
C1 C2 C3 N4 17.5(2)
C1 C2 C3 C4 -169.11(13)
C1 C2 C7 C6 173.70(12)
C1 C2 C7 C8 -4.46(19)
O1 S1 N1 C1 175.38(10)
O1 S1 C11 C12 -27.48(14)
O1 S1 C11 C16 157.15(11)
S2 N2 C6 C5 91.46(15)
S2 N2 C6 C7 -86.51(14)
S2 C18 C19 C20 -177.09(11)
S2 C18 C23 C22 177.26(11)
C2 C1 C10 C9 -3.1(2)
C2 C3 N4 O7 -133.68(14)
C2 C3 N4 O8 50.98(18)
C2 C3 C4 C5 -4.5(2)
C2 C7 C8 C9 0.1(2)
O2 S1 N1 C1 -55.56(11)
O2 S1 C11 C12 -160.39(12)
O2 S1 C11 C16 24.23(13)
N2 S2 C18 C19 91.77(12)
N2 S2 C18 C23 -85.65(12)
N2 C6 C7 C2 174.05(12)
N2 C6 C7 C8 -7.80(19)
C3 C2 C7 C6 -4.38(18)
C3 C2 C7 C8 177.46(12)
C3 C4 C5 N3 177.69(12)
C3 C4 C5 C6 -4.6(2)
O3 S2 N2 C6 46.43(12)
O3 S2 C18 C19 -22.49(13)
O3 S2 C18 C23 160.08(11)
N3 C5 C6 N2 8.3(2)
N3 C5 C6 C7 -173.71(12)
N4 C3 C4 C5 169.30(12)
O4 S2 N2 C6 175.20(10)
O4 S2 C18 C19 -154.62(12)
O4 S2 C18 C23 27.95(13)
C4 C3 N4 O7 52.46(17)
C4 C3 N4 O8 -122.88(14)
C4 C5 C6 N2 -169.20(13)
C4 C5 C6 C7 8.8(2)
C5 C6 C7 C2 -4.03(19)
C5 C6 C7 C8 174.12(12)
O5 N3 C5 C4 -152.84(13)
O5 N3 C5 C6 29.5(2)
O6 N3 C5 C4 25.00(19)
O6 N3 C5 C6 -152.64(14)
C6 C7 C8 C9 -178.07(13)
C7 C2 C3 N4 -164.56(12)
C7 C2 C3 C4 8.80(19)
C7 C8 C9 C10 2.9(2)
C8 C9 C10 C1 -1.5(2)
C10 C1 C2 C3 -176.19(13)
C10 C1 C2 C7 5.94(19)
C11 S1 N1 C1 59.57(11)
C11 C12 C13 C14 0.8(2)
C12 C11 C16 C15 -0.1(2)
C12 C13 C14 C15 -0.6(2)
C12 C13 C14 C17 -179.46(16)
C13 C14 C15 C16 0.1(2)
C14 C15 C16 C11 0.3(2)
C16 C11 C12 C13 -0.4(2)
C17 C14 C15 C16 178.90(15)
C18 S2 N2 C6 -68.48(12)
C18 C19 C20 C21 0.1(2)
C19 C18 C23 C22 -0.1(2)
C19 C20 C21 C22 -0.6(2)
C19 C20 C21 C24 178.79(15)
C20 C21 C22 C23 0.8(2)
C21 C22 C23 C18 -0.4(2)
C23 C18 C19 C20 0.3(2)
C24 C21 C22 C23 -178.66(14)
O9 C25 C26 C27 36.49(19)
C25 O9 C28 C27 21.1(2)
C25 C26 C27 C28 -23.20(19)
C26 C27 C28 O9 2.47(19)
C28 O9 C25 C26 -36.4(2)
